data_1502797
loop_
_publ_author_name
'Wei, Xiaomei'
'Rodr\'iguez, Abimael D'
'Baran, Peter'
'Raptis, Raphael G.'

_publ_section_title
;
 Dolabellane-type diterpenoids with antiprotozoan activity from a
 southwestern Caribbean gorgonian octocoral of the genus Eunicea.
;
_journal_issue 5
_journal_name_full 'Journal of natural products'
_journal_page_first 925
_journal_page_last 934
_journal_paper_doi 10.1021/np100074r
_journal_volume 73
_journal_year 2010
_chemical_formula_sum 'C20 H30 O2'
_chemical_formula_weight 302.44
_chemical_name_systematic
; 
 ? 
;
_space_group_IT_number 4
_symmetry_cell_setting monoclinic
_symmetry_space_group_name_Hall 'P 2yb'
_symmetry_space_group_name_H-M 'P 1 21 1'
_atom_sites_solution_hydrogens geom
_atom_sites_solution_primary direct
_atom_sites_solution_secondary difmap
_audit_creation_method SHELXL-97
_cell_angle_alpha 90.00
_cell_angle_beta 99.451(4)
_cell_angle_gamma 90.00
_cell_formula_units_Z 2
_cell_length_a 8.2674(17)
_cell_length_b 8.6702(18)
_cell_length_c 12.790(3)
_cell_measurement_temperature 298(2)
_cell_volume 904.3(3)
_computing_cell_refinement 'BRUKER SMART-NT V5.0'
_computing_data_collection 'BRUKER SMART-NT V5.0'
_computing_data_reduction 'BRUKER SAINT-NT V5/6.0'
_computing_molecular_graphics 'BRUKER SHELXTL-NT V5.1'
_computing_publication_material 'BRUKER SHELXTL-NT V5.1'
_computing_structure_refinement 'SHELXL-97 (Sheldrick, 1997)'
_computing_structure_solution 'SHELXS-97 (Sheldrick, 1990)'
_diffrn_ambient_temperature 298(2)
_diffrn_measured_fraction_theta_full 0.996
_diffrn_measured_fraction_theta_max 0.996
_diffrn_measurement_device_type 'Bruker AXS SMART CCD area detector'
_diffrn_measurement_method 'phi and omega scans'
_diffrn_radiation_monochromator graphite
_diffrn_radiation_source 'fine-focus sealed tube'
_diffrn_radiation_type MoK\a
_diffrn_radiation_wavelength 0.71073
_diffrn_reflns_av_R_equivalents 0.0397
_diffrn_reflns_av_sigmaI/netI 0.0379
_diffrn_reflns_limit_h_max 9
_diffrn_reflns_limit_h_min -7
_diffrn_reflns_limit_k_max 9
_diffrn_reflns_limit_k_min -9
_diffrn_reflns_limit_l_max 14
_diffrn_reflns_limit_l_min -14
_diffrn_reflns_number 4050
_diffrn_reflns_theta_full 23.33
_diffrn_reflns_theta_max 23.33
_diffrn_reflns_theta_min 1.61
_exptl_absorpt_coefficient_mu 0.069
_exptl_absorpt_correction_type none
_exptl_crystal_colour colorless
_exptl_crystal_density_diffrn 1.111
_exptl_crystal_density_method 'not measured'
_exptl_crystal_description prism
_exptl_crystal_F_000 332
_exptl_crystal_size_max 0.19
_exptl_crystal_size_mid 0.16
_exptl_crystal_size_min 0.08
_refine_diff_density_max 0.148
_refine_diff_density_min -0.130
_refine_diff_density_rms 0.036
_refine_ls_abs_structure_details 'Flack H D (1983), Acta Cryst. A39, 876-881'
_refine_ls_abs_structure_Flack -1(3)
_refine_ls_extinction_method none
_refine_ls_goodness_of_fit_ref 1.096
_refine_ls_hydrogen_treatment mixed
_refine_ls_matrix_type full
_refine_ls_number_parameters 204
_refine_ls_number_reflns 2282
_refine_ls_number_restraints 1
_refine_ls_restrained_S_all 1.095
_refine_ls_R_factor_all 0.0618
_refine_ls_R_factor_gt 0.0479
_refine_ls_shift/su_max 0.000
_refine_ls_shift/su_mean 0.000
_refine_ls_structure_factor_coef Fsqd
_refine_ls_weighting_details 'calc w=1/[\s^2^(Fo^2^)+(0.0759P)^2^+0.1068P] where P=(Fo^2^+2Fc^2^)/3'
_refine_ls_weighting_scheme calc
_refine_ls_wR_factor_gt 0.1168
_refine_ls_wR_factor_ref 0.1356
_reflns_number_gt 1913
_reflns_number_total 2282
_reflns_threshold_expression >2sigma(I)
_cod_data_source_file np100074r_si_002.cif
_cod_data_source_block ar022
_cod_depositor_comments
;
The following automatic conversions were performed:

'_symmetry_cell_setting' value 'Monoclinic' changed to 'monoclinic'
according to /home/saulius/struct/CIF-dictionaries/cif_core.dic
dictionary named 'cif_core.dic' version 2.4.2 from 2011-04-26.

Automatic conversion script
Id: cif_fix_values 1715 2011-07-08 13:25:40Z adriana 
;
_cod_original_sg_symbol_H-M P2(1)
_cod_database_code 1502797

loop_
_symmetry_equiv_pos_as_xyz
'x, y, z'
'-x, y+1/2, -z'

loop_
_atom_site_label
_atom_site_type_symbol
_atom_site_fract_x
_atom_site_fract_y
_atom_site_fract_z
_atom_site_U_iso_or_equiv
_atom_site_adp_type
_atom_site_occupancy
_atom_site_symmetry_multiplicity
_atom_site_calc_flag
_atom_site_refinement_flags
O1 O 0.2280(4) 0.4564(4) 0.4312(2) 0.0996(11) Uani 1 1 d .
O2 O -0.0310(3) 0.1848(3) 0.97850(18) 0.0657(7) Uani 1 1 d .
C1 C 0.1409(4) 0.5228(4) 0.6938(3) 0.0530(9) Uani 1 1 d .
C2 C 0.3027(4) 0.5881(4) 0.7564(3) 0.0586(9) Uani 1 1 d .
H2A H 0.3947 0.5457 0.7277 0.070 Uiso 1 1 calc R
H2B H 0.3042 0.6992 0.7478 0.070 Uiso 1 1 calc R
C3 C 0.3213(4) 0.5498(4) 0.8724(3) 0.0506(9) Uani 1 1 d .
H3 H 0.2642 0.6135 0.9121 0.061 Uiso 1 1 calc R
C4 C 0.4068(4) 0.4392(4) 0.9256(3) 0.0527(9) Uani 1 1 d .
C5 C 0.3777(4) 0.4005(5) 1.0367(3) 0.0620(10) Uani 1 1 d .
H5A H 0.3281 0.4886 1.0660 0.074 Uiso 1 1 calc R
H5B H 0.4821 0.3801 1.0814 0.074 Uiso 1 1 calc R
C6 C 0.2655(4) 0.2594(5) 1.0378(3) 0.0665(11) Uani 1 1 d .
H6A H 0.3214 0.1683 1.0178 0.080 Uiso 1 1 calc R
H6B H 0.2426 0.2437 1.1090 0.080 Uiso 1 1 calc R
C7 C 0.1069(4) 0.2797(4) 0.9628(3) 0.0512(9) Uani 1 1 d .
H7 H 0.0782 0.3877 0.9463 0.061 Uiso 1 1 calc R
C8 C 0.0345(4) 0.1700(5) 0.8797(3) 0.0573(9) Uani 1 1 d .
C9 C -0.0799(4) 0.2311(5) 0.7851(3) 0.0674(12) Uani 1 1 d .
H9A H -0.1207 0.3307 0.8035 0.081 Uiso 1 1 calc R
H9B H -0.1732 0.1621 0.7702 0.081 Uiso 1 1 calc R
C10 C -0.0048(4) 0.2497(5) 0.6833(3) 0.0585(10) Uani 1 1 d .
H10A H 0.0156 0.1476 0.6574 0.070 Uiso 1 1 calc R
H10B H -0.0861 0.2982 0.6301 0.070 Uiso 1 1 calc R
C11 C 0.1552(4) 0.3432(4) 0.6916(3) 0.0459(8) Uani 1 1 d .
H11 H 0.2298 0.3098 0.7551 0.055 Uiso 1 1 calc R
C12 C 0.2373(4) 0.3127(4) 0.5946(3) 0.0498(9) Uani 1 1 d .
C13 C 0.2025(4) 0.4451(5) 0.5220(3) 0.0622(10) Uani 1 1 d .
C14 C 0.1238(5) 0.5704(5) 0.5769(3) 0.0702(11) Uani 1 1 d .
H14A H 0.0090 0.5810 0.5460 0.084 Uiso 1 1 calc R
H14B H 0.1783 0.6681 0.5703 0.084 Uiso 1 1 calc R
C15 C -0.0053(5) 0.5905(5) 0.7393(3) 0.0696(11) Uani 1 1 d .
H15A H -0.1052 0.5440 0.7045 0.104 Uiso 1 1 calc R
H15B H -0.0100 0.6999 0.7279 0.104 Uiso 1 1 calc R
H15C H 0.0083 0.5696 0.8140 0.104 Uiso 1 1 calc R
C16 C 0.5272(4) 0.3382(5) 0.8824(3) 0.0715(12) Uani 1 1 d .
H16A H 0.5312 0.3667 0.8103 0.107 Uiso 1 1 calc R
H16B H 0.4937 0.2324 0.8849 0.107 Uiso 1 1 calc R
H16C H 0.6339 0.3507 0.9243 0.107 Uiso 1 1 calc R
C17 C 0.1117(7) 0.0153(5) 0.8686(4) 0.0873(14) Uani 1 1 d .
H17A H 0.0289 -0.0566 0.8380 0.131 Uiso 1 1 calc R
H17B H 0.1620 -0.0209 0.9372 0.131 Uiso 1 1 calc R
H17C H 0.1933 0.0245 0.8236 0.131 Uiso 1 1 calc R
C18 C 0.3316(4) 0.1926(5) 0.5769(3) 0.0571(9) Uani 1 1 d .
C19 C 0.3734(6) 0.0647(5) 0.6543(4) 0.0823(13) Uani 1 1 d .
H19A H 0.3064 -0.0234 0.6317 0.123 Uiso 1 1 calc R
H19B H 0.3539 0.0972 0.7229 0.123 Uiso 1 1 calc R
H19C H 0.4869 0.0378 0.6582 0.123 Uiso 1 1 calc R
C20 C 0.4086(5) 0.1765(7) 0.4786(3) 0.0854(14) Uani 1 1 d .
H20A H 0.5207 0.2098 0.4935 0.128 Uiso 1 1 calc R
H20B H 0.3497 0.2388 0.4230 0.128 Uiso 1 1 calc R
H20C H 0.4044 0.0704 0.4567 0.128 Uiso 1 1 calc R

loop_
_atom_site_aniso_label
_atom_site_aniso_U_11
_atom_site_aniso_U_22
_atom_site_aniso_U_33
_atom_site_aniso_U_23
_atom_site_aniso_U_13
_atom_site_aniso_U_12
O1 0.134(3) 0.118(3) 0.0537(18) 0.0213(19) 0.0345(18) 0.040(2)
O2 0.0708(16) 0.0732(17) 0.0616(15) -0.0075(15) 0.0358(12) -0.0204(15)
C1 0.061(2) 0.054(2) 0.0449(19) 0.0021(17) 0.0105(16) 0.0121(17)
C2 0.069(2) 0.047(2) 0.064(2) 0.002(2) 0.0203(19) -0.0049(18)
C3 0.0515(19) 0.051(2) 0.049(2) -0.0106(18) 0.0096(16) -0.0106(17)
C4 0.0406(17) 0.061(2) 0.056(2) -0.005(2) 0.0047(15) -0.0085(18)
C5 0.054(2) 0.077(3) 0.052(2) -0.0006(19) -0.0024(17) -0.0022(19)
C6 0.062(2) 0.076(3) 0.061(2) 0.014(2) 0.0089(19) 0.002(2)
C7 0.0510(19) 0.053(2) 0.053(2) 0.0022(17) 0.0202(16) -0.0054(16)
C8 0.064(2) 0.057(2) 0.058(2) -0.003(2) 0.0340(19) -0.0160(18)
C9 0.050(2) 0.095(3) 0.061(2) -0.021(2) 0.0193(18) -0.022(2)
C10 0.052(2) 0.074(3) 0.050(2) -0.0149(19) 0.0118(16) -0.0100(18)
C11 0.0448(17) 0.054(2) 0.0394(18) -0.0021(16) 0.0076(14) -0.0015(16)
C12 0.0482(18) 0.057(2) 0.0445(19) -0.0005(17) 0.0092(15) -0.0040(17)
C13 0.066(2) 0.081(3) 0.042(2) 0.008(2) 0.0144(17) 0.010(2)
C14 0.084(3) 0.077(3) 0.050(2) 0.009(2) 0.011(2) 0.018(2)
C15 0.077(3) 0.072(3) 0.061(2) 0.000(2) 0.015(2) 0.025(2)
C16 0.0475(19) 0.087(3) 0.078(3) -0.004(2) 0.0049(19) 0.009(2)
C17 0.133(4) 0.054(3) 0.087(3) -0.007(2) 0.052(3) -0.012(3)
C18 0.058(2) 0.060(2) 0.058(2) -0.003(2) 0.0204(17) 0.000(2)
C19 0.108(3) 0.060(3) 0.088(3) 0.002(2) 0.042(3) 0.017(2)
C20 0.090(3) 0.099(4) 0.078(3) -0.005(3) 0.043(2) 0.016(3)

loop_
_atom_type_symbol
_atom_type_description
_atom_type_scat_dispersion_real
_atom_type_scat_dispersion_imag
_atom_type_scat_source
C C 0.0033 0.0016 'International Tables Vol C Tables 4.2.6.8 and 6.1.1.4'
H H 0.0000 0.0000 'International Tables Vol C Tables 4.2.6.8 and 6.1.1.4'
O O 0.0106 0.0060 'International Tables Vol C Tables 4.2.6.8 and 6.1.1.4'

loop_
_geom_angle_atom_site_label_1
_geom_angle_atom_site_label_2
_geom_angle_atom_site_label_3
_geom_angle
C7 O2 C8 61.1(2)
C14 C1 C15 108.3(3)
C14 C1 C2 109.8(3)
C15 C1 C2 109.2(3)
C14 C1 C11 104.2(3)
C15 C1 C11 116.9(3)
C2 C1 C11 108.2(3)
C3 C2 C1 111.7(3)
C4 C3 C2 129.2(3)
C3 C4 C16 124.7(3)
C3 C4 C5 119.5(3)
C16 C4 C5 115.7(3)
C4 C5 C6 111.9(3)
C7 C6 C5 111.4(3)
O2 C7 C8 59.9(2)
O2 C7 C6 118.0(3)
C8 C7 C6 126.3(3)
O2 C8 C7 59.0(2)
O2 C8 C17 112.5(3)
C7 C8 C17 121.0(4)
O2 C8 C9 113.1(3)
C7 C8 C9 118.6(3)
C17 C8 C9 117.4(4)
C8 C9 C10 115.4(3)
C11 C10 C9 117.2(3)
C12 C11 C10 110.1(3)
C12 C11 C1 103.4(3)
C10 C11 C1 117.3(3)
C18 C12 C13 123.8(3)
C18 C12 C11 128.2(3)
C13 C12 C11 108.0(3)
O1 C13 C12 128.1(4)
O1 C13 C14 123.0(4)
C12 C13 C14 108.9(3)
C13 C14 C1 106.5(3)
C12 C18 C19 122.9(3)
C12 C18 C20 123.4(4)
C19 C18 C20 113.7(4)

loop_
_geom_bond_atom_site_label_1
_geom_bond_atom_site_label_2
_geom_bond_distance
O1 C13 1.218(4)
O2 C7 1.447(4)
O2 C8 1.460(4)
C1 C14 1.535(5)
C1 C15 1.541(5)
C1 C2 1.549(5)
C1 C11 1.562(5)
C2 C3 1.503(5)
C3 C4 1.313(5)
C4 C16 1.499(5)
C4 C5 1.517(5)
C5 C6 1.537(5)
C6 C7 1.503(5)
C7 C8 1.478(5)
C8 C17 1.502(6)
C8 C9 1.504(6)
C9 C10 1.541(5)
C10 C11 1.540(5)
C11 C12 1.531(4)
C12 C18 1.342(5)
C12 C13 1.475(5)
C13 C14 1.499(6)
C18 C19 1.489(6)
C18 C20 1.505(5)
